data_4080711
loop_
_publ_author_name
'Reithofer, Michael R.'
'Dobereiner, Graham E.'
'Schrock, Richard R.'
'M\"uller, Peter'

_publ_section_title
;
 Monoaryloxide Pyrrolide (MAP) Imido Alkylidene Complexes of Molybdenum
 and Tungsten That Contain 2,6-Bis(2,5-R2-pyrrolyl)phenoxide (R = i-Pr,
 Ph) Ligands and an Unsubstituted Metallacyclobutane on Its Way to Losing
 Ethylene.
;
_journal_issue 9
_journal_name_full Organometallics
_journal_page_first 2489
_journal_page_last 2492
_journal_paper_doi 10.1021/om400114h
_journal_volume 32
_journal_year 2013
_chemical_formula_sum 'C57 H54 N4 O W'
_chemical_formula_weight 994.89
_chemical_name_systematic
; 
 ? 
;
_space_group_IT_number 2
_symmetry_cell_setting triclinic
_symmetry_space_group_name_Hall '-P 1'
_symmetry_space_group_name_H-M 'P -1'
_atom_sites_solution_hydrogens geom
_atom_sites_solution_primary direct
_atom_sites_solution_secondary difmap
_audit_creation_method SHELXL-97
_cell_angle_alpha 62.0830(10)
_cell_angle_beta 81.7030(10)
_cell_angle_gamma 86.4550(10)
_cell_formula_units_Z 2
_cell_length_a 13.2795(6)
_cell_length_b 13.6061(6)
_cell_length_c 14.0913(7)
_cell_measurement_reflns_used 9898
_cell_measurement_temperature 100(2)
_cell_measurement_theta_max 31.52
_cell_measurement_theta_min 2.41
_cell_volume 2226.16(18)
_computing_cell_refinement 'SAINT 7.46A (Bruker-AXS, 2011)'
_computing_data_collection 'APEX2 v2011.4.0 (Bruker-AXS, 2011)'
_computing_data_reduction 'SAINT 7.46A (Bruker-AXS, 2011)'
_computing_molecular_graphics 'Bruker SHELXTL'
_computing_publication_material 'Bruker SHELXTL'
_computing_structure_refinement 'SHELXL-97 (Sheldrick, 2008)'
_computing_structure_solution 'SHELXS-97 (Sheldrick, 2008)'
_diffrn_ambient_temperature 100(2)
_diffrn_detector_area_resol_mean 8.3
_diffrn_measured_fraction_theta_full 0.991
_diffrn_measured_fraction_theta_max 0.991
_diffrn_measurement_device_type 'Bruker Smart APEX2 CCD'
_diffrn_measurement_method '\f and \w scans'
_diffrn_radiation_monochromator 'Incoatech I\mS multilayer optics'
_diffrn_radiation_source 'I\mS micro-focus sealed tube'
_diffrn_radiation_type MoK\a
_diffrn_radiation_wavelength 0.71073
_diffrn_reflns_av_R_equivalents 0.0403
_diffrn_reflns_av_sigmaI/netI 0.0273
_diffrn_reflns_limit_h_max 19
_diffrn_reflns_limit_h_min -19
_diffrn_reflns_limit_k_max 17
_diffrn_reflns_limit_k_min -20
_diffrn_reflns_limit_l_max 20
_diffrn_reflns_limit_l_min -20
_diffrn_reflns_number 112060
_diffrn_reflns_theta_full 31.59
_diffrn_reflns_theta_max 31.59
_diffrn_reflns_theta_min 1.55
_exptl_absorpt_coefficient_mu 2.641
_exptl_absorpt_correction_T_max 0.6296
_exptl_absorpt_correction_T_min 0.5006
_exptl_absorpt_correction_type multi-scan
_exptl_absorpt_process_details 'SADABS (Sheldrick, 2009)'
_exptl_crystal_colour gold
_exptl_crystal_density_diffrn 1.484
_exptl_crystal_density_method 'not measured'
_exptl_crystal_description block
_exptl_crystal_F_000 1012
_exptl_crystal_size_max 0.30
_exptl_crystal_size_mid 0.23
_exptl_crystal_size_min 0.19
_refine_diff_density_max 1.132
_refine_diff_density_min -0.650
_refine_diff_density_rms 0.089
_refine_ls_extinction_method none
_refine_ls_goodness_of_fit_ref 1.078
_refine_ls_hydrogen_treatment mixed
_refine_ls_matrix_type full
_refine_ls_number_parameters 596
_refine_ls_number_reflns 14786
_refine_ls_number_restraints 6
_refine_ls_restrained_S_all 1.078
_refine_ls_R_factor_all 0.0290
_refine_ls_R_factor_gt 0.0246
_refine_ls_shift/su_max 0.016
_refine_ls_shift/su_mean 0.000
_refine_ls_structure_factor_coef Fsqd
_refine_ls_weighting_details 'calc w=1/[\s^2^(Fo^2^)+(0.0222P)^2^+1.9604P] where P=(Fo^2^+2Fc^2^)/3'
_refine_ls_weighting_scheme calc
_refine_ls_wR_factor_gt 0.0565
_refine_ls_wR_factor_ref 0.0579
_reflns_number_gt 13533
_reflns_number_total 14786
_reflns_threshold_expression >2sigma(I)
_cod_data_source_file om400114h_si_002.cif
_cod_data_source_block x8_12204
_cod_depositor_comments
;
The following automatic conversions were performed:

'_symmetry_cell_setting' value 'Triclinic' changed to 'triclinic'
according to /home/saulius/struct/CIF-dictionaries/cif_core.dic
dictionary named 'cif_core.dic' version 2.3.1 from 2005-06-27.

Automatic conversion script
Id: cif_fix_values 1891 2012-01-12 08:04:46Z andrius 
;
_cod_original_sg_symbol_H-M P-1
_cod_database_code 4080711

loop_
_symmetry_equiv_pos_as_xyz
'x, y, z'
'-x, -y, -z'

loop_
_atom_site_label
_atom_site_type_symbol
_atom_site_fract_x
_atom_site_fract_y
_atom_site_fract_z
_atom_site_U_iso_or_equiv
_atom_site_adp_type
_atom_site_occupancy
_atom_site_symmetry_multiplicity
_atom_site_calc_flag
_atom_site_refinement_flags
_atom_site_disorder_assembly
_atom_site_disorder_group
W1 W 0.69150(2) 0.288710(7) 0.227317(9) 0.01578(4) Uani 0.9367(12) 1 d P A 1
W1A W 0.7403(5) 0.29328(16) 0.2122(2) 0.0328(8) Uani 0.0633(12) 1 d P A 2
C1 C 0.53733(15) 0.30185(19) 0.23616(17) 0.0254(4) Uani 1 1 d D A 1
H1A H 0.5068(18) 0.290(2) 0.1819(17) 0.030 Uiso 1 1 d D B 1
H1B H 0.5023(18) 0.3589(18) 0.254(2) 0.030 Uiso 1 1 d D C 1
C2 C 0.54640(15) 0.18618(19) 0.34310(18) 0.0268(4) Uani 1 1 d D A 1
H2A H 0.5040(18) 0.1332(19) 0.335(2) 0.032 Uiso 1 1 d D D 1
H2B H 0.5161(19) 0.196(2) 0.4079(17) 0.032 Uiso 1 1 d D E 1
C3 C 0.65747(15) 0.13895(18) 0.36718(17) 0.0248(4) Uani 1 1 d D A 1
H3A H 0.6658(19) 0.134(2) 0.4379(15) 0.030 Uiso 1 1 d D F 1
H3B H 0.6691(19) 0.0711(16) 0.361(2) 0.030 Uiso 1 1 d D G 1
O1 O 0.70400(10) 0.19606(11) 0.15143(11) 0.0198(3) Uani 1 1 d . A 1
N1 N 0.79159(13) 0.39074(15) 0.09981(13) 0.0235(3) Uani 1 1 d . A 1
N2 N 0.71058(12) 0.35953(14) 0.30000(13) 0.0210(3) Uani 1 1 d . A 1
C11 C 0.80949(17) 0.50159(18) 0.07268(17) 0.0274(4) Uani 1 1 d . A 1
H11 H 0.7826 0.5372 0.1148 0.033 Uiso 1 1 calc R A 1
C12 C 0.87146(17) 0.55073(19) -0.02350(17) 0.0300(4) Uani 1 1 d . A 1
H12 H 0.8943 0.6259 -0.0605 0.036 Uiso 1 1 calc R A 1
C13 C 0.89548(16) 0.46829(19) -0.05797(17) 0.0289(4) Uani 1 1 d . A 1
H13 H 0.9384 0.4776 -0.1217 0.035 Uiso 1 1 calc R A 1
C14 C 0.84550(15) 0.37345(18) 0.01732(16) 0.0253(4) Uani 1 1 d . A 1
H14 H 0.8474 0.3053 0.0138 0.030 Uiso 1 1 calc R A 1
C21 C 0.74114(14) 0.41077(16) 0.35642(14) 0.0197(3) Uani 1 1 d . A 1
C22 C 0.68331(14) 0.50119(16) 0.35702(15) 0.0209(4) Uani 1 1 d . A 1
C23 C 0.71192(16) 0.54966(18) 0.41682(16) 0.0253(4) Uani 1 1 d . A 1
H23 H 0.6740 0.6105 0.4186 0.030 Uiso 1 1 calc R A 1
C24 C 0.79470(17) 0.51082(19) 0.47380(17) 0.0283(4) Uani 1 1 d . A 1
H24 H 0.8120 0.5440 0.5155 0.034 Uiso 1 1 calc R A 1
C25 C 0.85234(16) 0.42402(18) 0.47034(16) 0.0260(4) Uani 1 1 d . A 1
H25 H 0.9097 0.3993 0.5086 0.031 Uiso 1 1 calc R A 1
C26 C 0.82751(15) 0.37227(17) 0.41154(15) 0.0218(4) Uani 1 1 d . A 1
C27 C 0.89317(16) 0.28174(18) 0.40207(17) 0.0257(4) Uani 1 1 d . A 1
H27 H 0.8473 0.2313 0.3940 0.031 Uiso 1 1 calc R A 1
C28 C 0.96946(18) 0.3318(2) 0.2996(2) 0.0361(5) Uani 1 1 d . A 1
H28A H 1.0114 0.2725 0.2938 0.054 Uiso 1 1 calc R A 1
H28B H 1.0132 0.3854 0.3027 0.054 Uiso 1 1 calc R A 1
H28C H 0.9329 0.3697 0.2363 0.054 Uiso 1 1 calc R A 1
C29 C 0.94618(19) 0.2104(2) 0.5018(2) 0.0389(6) Uani 1 1 d . A 1
H29A H 0.9869 0.1533 0.4905 0.058 Uiso 1 1 calc R A 1
H29B H 0.8950 0.1747 0.5655 0.058 Uiso 1 1 calc R A 1
H29C H 0.9907 0.2576 0.5133 0.058 Uiso 1 1 calc R A 1
C30 C 0.59195(16) 0.54199(18) 0.29534(16) 0.0250(4) Uani 1 1 d . A 1
H30 H 0.6035 0.5234 0.2339 0.030 Uiso 1 1 calc R A 1
C31 C 0.49558(18) 0.4820(3) 0.3672(2) 0.0464(7) Uani 1 1 d . A 1
H31A H 0.4376 0.5091 0.3259 0.070 Uiso 1 1 calc R A 1
H31B H 0.4838 0.4963 0.4299 0.070 Uiso 1 1 calc R A 1
H31C H 0.5032 0.4018 0.3921 0.070 Uiso 1 1 calc R A 1
C32 C 0.5800(3) 0.6674(2) 0.2475(3) 0.0606(9) Uani 1 1 d . A 1
H32A H 0.5207 0.6905 0.2081 0.091 Uiso 1 1 calc R A 1
H32B H 0.6412 0.7041 0.1976 0.091 Uiso 1 1 calc R A 1
H32C H 0.5706 0.6884 0.3059 0.091 Uiso 1 1 calc R A 1
C41 C 0.70673(13) 0.11311(15) 0.12702(13) 0.0159(3) Uani 1 1 d . A 1
C42 C 0.62179(13) 0.09143(15) 0.09000(14) 0.0173(3) Uani 1 1 d . A 1
C43 C 0.62064(14) 0.00440(17) 0.06590(15) 0.0213(4) Uani 1 1 d . A 1
H43 H 0.5622 -0.0078 0.0411 0.026 Uiso 1 1 calc R A 1
C44 C 0.70368(14) -0.06570(16) 0.07737(15) 0.0204(3) Uani 1 1 d . A 1
H44 H 0.7022 -0.1261 0.0614 0.025 Uiso 1 1 calc R A 1
C45 C 0.78852(13) -0.04582(15) 0.11259(14) 0.0181(3) Uani 1 1 d . A 1
H45 H 0.8454 -0.0940 0.1220 0.022 Uiso 1 1 calc R A 1
C46 C 0.79198(13) 0.04337(15) 0.13440(13) 0.0155(3) Uani 1 1 d . A 1
N3 N 0.53244(11) 0.15840(14) 0.08086(13) 0.0197(3) Uani 1 1 d . A 1
C47 C 0.43732(14) 0.11870(17) 0.14033(16) 0.0231(4) Uani 1 1 d . A 1
C48 C 0.37053(15) 0.20590(19) 0.10432(17) 0.0268(4) Uani 1 1 d . A 1
H48 H 0.3002 0.2031 0.1305 0.032 Uiso 1 1 calc R A 1
C49 C 0.42442(15) 0.30025(18) 0.02191(17) 0.0258(4) Uani 1 1 d . A 1
H49 H 0.3967 0.3721 -0.0167 0.031 Uiso 1 1 calc R A 1
C50 C 0.52450(14) 0.27029(17) 0.00695(15) 0.0214(4) Uani 1 1 d . A 1
C51 C 0.41696(15) 0.00339(18) 0.22410(16) 0.0243(4) Uani 1 1 d . A 1
C52 C 0.48342(16) -0.05852(18) 0.29990(16) 0.0261(4) Uani 1 1 d . A 1
H52 H 0.5448 -0.0254 0.2988 0.031 Uiso 1 1 calc R A 1
C53 C 0.46038(18) -0.1676(2) 0.37638(18) 0.0320(5) Uani 1 1 d . A 1
H53 H 0.5060 -0.2088 0.4273 0.038 Uiso 1 1 calc R A 1
C54 C 0.37082(19) -0.2170(2) 0.3789(2) 0.0384(5) Uani 1 1 d . A 1
H54 H 0.3556 -0.2921 0.4308 0.046 Uiso 1 1 calc R A 1
C55 C 0.30405(18) -0.1565(2) 0.3057(2) 0.0361(5) Uani 1 1 d . A 1
H55 H 0.2424 -0.1899 0.3081 0.043 Uiso 1 1 calc R A 1
C56 C 0.32622(16) -0.0473(2) 0.22870(18) 0.0293(4) Uani 1 1 d . A 1
H56 H 0.2797 -0.0066 0.1787 0.035 Uiso 1 1 calc R A 1
C61 C 0.60747(14) 0.33972(17) -0.07328(15) 0.0217(4) Uani 1 1 d . A 1
C62 C 0.67583(15) 0.30268(18) -0.13476(16) 0.0245(4) Uani 1 1 d . A 1
H62 H 0.6731 0.2276 -0.1213 0.029 Uiso 1 1 calc R A 1
C63 C 0.74788(16) 0.37519(19) -0.21554(17) 0.0287(4) Uani 1 1 d . A 1
H63 H 0.7941 0.3492 -0.2568 0.034 Uiso 1 1 calc R A 1
C64 C 0.75269(17) 0.48484(19) -0.23629(17) 0.0298(4) Uani 1 1 d . A 1
H64 H 0.8013 0.5343 -0.2923 0.036 Uiso 1 1 calc R A 1
C65 C 0.68609(17) 0.52203(18) -0.17482(18) 0.0291(4) Uani 1 1 d . A 1
H65 H 0.6897 0.5969 -0.1880 0.035 Uiso 1 1 calc R A 1
C66 C 0.61413(16) 0.44996(18) -0.09415(17) 0.0269(4) Uani 1 1 d . A 1
H66 H 0.5687 0.4762 -0.0525 0.032 Uiso 1 1 calc R A 1
N4 N 0.88565(11) 0.06294(13) 0.16298(12) 0.0161(3) Uani 1 1 d . A 1
C67 C 0.96873(13) 0.12204(15) 0.08898(15) 0.0181(3) Uani 1 1 d . A 1
C68 C 1.04120(14) 0.12601(17) 0.14822(16) 0.0236(4) Uani 1 1 d . A 1
H68 H 1.1060 0.1612 0.1192 0.028 Uiso 1 1 calc R A 1
C69 C 1.00268(15) 0.06891(17) 0.25913(16) 0.0240(4) Uani 1 1 d . A 1
H69 H 1.0367 0.0594 0.3177 0.029 Uiso 1 1 calc R A 1
C70 C 0.90704(13) 0.02925(15) 0.26756(14) 0.0182(3) Uani 1 1 d . A 1
C71 C 0.97963(13) 0.17208(16) -0.03050(15) 0.0185(3) Uani 1 1 d . A 1
C72 C 0.94260(13) 0.12532(16) -0.08837(15) 0.0200(3) Uani 1 1 d . A 1
H72 H 0.9020 0.0597 -0.0506 0.024 Uiso 1 1 calc R A 1
C73 C 0.96447(14) 0.17363(17) -0.20089(16) 0.0227(4) Uani 1 1 d . A 1
H73 H 0.9390 0.1404 -0.2389 0.027 Uiso 1 1 calc R A 1
C74 C 1.02295(15) 0.26962(18) -0.25765(16) 0.0251(4) Uani 1 1 d . A 1
H74 H 1.0377 0.3023 -0.3343 0.030 Uiso 1 1 calc R A 1
C75 C 1.05978(16) 0.31752(17) -0.20165(16) 0.0255(4) Uani 1 1 d . A 1
H75 H 1.1002 0.3833 -0.2400 0.031 Uiso 1 1 calc R A 1
C76 C 1.03784(15) 0.26977(17) -0.08985(16) 0.0225(4) Uani 1 1 d . A 1
H76 H 1.0629 0.3041 -0.0526 0.027 Uiso 1 1 calc R A 1
C81 C 0.84200(13) -0.04095(16) 0.36878(15) 0.0191(3) Uani 1 1 d . A 1
C82 C 0.84324(16) -0.02098(18) 0.45778(16) 0.0251(4) Uani 1 1 d . A 1
H82 H 0.8830 0.0389 0.4494 0.030 Uiso 1 1 calc R A 1
C83 C 0.78776(17) -0.0867(2) 0.55772(17) 0.0302(4) Uani 1 1 d . A 1
H83 H 0.7895 -0.0712 0.6166 0.036 Uiso 1 1 calc R A 1
C84 C 0.72998(17) -0.1747(2) 0.57146(17) 0.0311(5) Uani 1 1 d . A 1
H84 H 0.6910 -0.2193 0.6393 0.037 Uiso 1 1 calc R A 1
C85 C 0.72948(16) -0.19735(18) 0.48488(17) 0.0279(4) Uani 1 1 d . A 1
H85 H 0.6909 -0.2586 0.4945 0.034 Uiso 1 1 calc R A 1
C86 C 0.78461(15) -0.13148(17) 0.38453(16) 0.0227(4) Uani 1 1 d . A 1
H86 H 0.7833 -0.1481 0.3263 0.027 Uiso 1 1 calc R A 1

loop_
_atom_site_aniso_label
_atom_site_aniso_U_11
_atom_site_aniso_U_22
_atom_site_aniso_U_33
_atom_site_aniso_U_23
_atom_site_aniso_U_13
_atom_site_aniso_U_12
W1 0.01478(9) 0.01587(4) 0.01930(4) -0.01009(3) -0.00441(4) 0.00307(3)
W1A 0.037(2) 0.0361(9) 0.0364(9) -0.0258(7) -0.0100(10) 0.0083(9)
C1 0.0228(9) 0.0276(10) 0.0302(10) -0.0167(8) -0.0072(7) 0.0058(7)
C2 0.0200(9) 0.0284(11) 0.0324(10) -0.0149(9) -0.0014(7) 0.0001(7)
C3 0.0228(9) 0.0229(10) 0.0299(10) -0.0131(8) -0.0047(7) 0.0019(7)
O1 0.0210(6) 0.0184(6) 0.0261(6) -0.0146(5) -0.0077(5) 0.0049(5)
N1 0.0260(8) 0.0229(8) 0.0242(8) -0.0129(7) -0.0048(6) 0.0015(6)
N2 0.0230(7) 0.0201(8) 0.0207(7) -0.0100(6) -0.0042(6) 0.0023(6)
C11 0.0337(10) 0.0245(10) 0.0266(9) -0.0138(8) -0.0040(8) -0.0007(8)
C12 0.0355(11) 0.0250(11) 0.0276(10) -0.0099(8) -0.0054(8) -0.0035(8)
C13 0.0280(10) 0.0316(11) 0.0271(10) -0.0140(9) -0.0017(8) -0.0003(8)
C14 0.0255(9) 0.0258(10) 0.0261(9) -0.0139(8) -0.0031(7) 0.0041(7)
C21 0.0236(8) 0.0181(9) 0.0184(8) -0.0093(7) -0.0013(6) -0.0024(7)
C22 0.0228(8) 0.0210(9) 0.0188(8) -0.0094(7) -0.0009(6) -0.0021(7)
C23 0.0292(10) 0.0251(10) 0.0257(9) -0.0159(8) -0.0012(7) 0.0006(8)
C24 0.0340(11) 0.0320(11) 0.0260(9) -0.0187(9) -0.0050(8) -0.0030(9)
C25 0.0268(9) 0.0283(11) 0.0250(9) -0.0132(8) -0.0059(7) -0.0029(8)
C26 0.0234(8) 0.0204(9) 0.0200(8) -0.0080(7) -0.0020(7) -0.0020(7)
C27 0.0251(9) 0.0246(10) 0.0287(9) -0.0131(8) -0.0053(7) 0.0024(7)
C28 0.0298(11) 0.0424(14) 0.0375(12) -0.0213(11) -0.0008(9) 0.0053(10)
C29 0.0376(12) 0.0441(14) 0.0394(12) -0.0209(11) -0.0207(10) 0.0185(11)
C30 0.0270(9) 0.0254(10) 0.0267(9) -0.0148(8) -0.0082(7) 0.0047(8)
C31 0.0249(11) 0.082(2) 0.0378(13) -0.0321(14) -0.0021(9) -0.0052(12)
C32 0.080(2) 0.0356(15) 0.084(2) -0.0335(16) -0.055(2) 0.0247(15)
C41 0.0172(7) 0.0150(8) 0.0161(7) -0.0075(6) -0.0037(6) 0.0017(6)
C42 0.0159(7) 0.0174(8) 0.0194(7) -0.0086(7) -0.0061(6) 0.0042(6)
C43 0.0185(8) 0.0241(10) 0.0251(8) -0.0131(7) -0.0083(7) 0.0002(7)
C44 0.0243(8) 0.0169(9) 0.0249(8) -0.0130(7) -0.0055(7) 0.0002(7)
C45 0.0181(8) 0.0153(8) 0.0220(8) -0.0096(7) -0.0037(6) 0.0027(6)
C46 0.0149(7) 0.0152(8) 0.0171(7) -0.0074(6) -0.0049(6) 0.0016(6)
N3 0.0156(7) 0.0211(8) 0.0232(7) -0.0103(6) -0.0062(5) 0.0043(6)
C47 0.0172(8) 0.0262(10) 0.0278(9) -0.0137(8) -0.0054(7) 0.0024(7)
C48 0.0158(8) 0.0348(12) 0.0323(10) -0.0172(9) -0.0076(7) 0.0070(7)
C49 0.0205(8) 0.0277(10) 0.0286(9) -0.0124(8) -0.0085(7) 0.0100(7)
C50 0.0187(8) 0.0230(9) 0.0233(8) -0.0109(7) -0.0077(6) 0.0066(7)
C51 0.0201(8) 0.0276(10) 0.0265(9) -0.0139(8) -0.0022(7) -0.0005(7)
C52 0.0242(9) 0.0264(10) 0.0268(9) -0.0115(8) -0.0030(7) -0.0009(7)
C53 0.0349(11) 0.0300(12) 0.0260(10) -0.0098(9) 0.0004(8) -0.0009(9)
C54 0.0395(12) 0.0317(12) 0.0352(12) -0.0112(10) 0.0097(10) -0.0101(10)
C55 0.0278(10) 0.0395(13) 0.0423(13) -0.0218(11) 0.0061(9) -0.0109(9)
C56 0.0210(9) 0.0360(12) 0.0344(11) -0.0195(9) -0.0013(8) -0.0032(8)
C61 0.0204(8) 0.0222(9) 0.0211(8) -0.0083(7) -0.0076(6) 0.0064(7)
C62 0.0260(9) 0.0228(10) 0.0240(9) -0.0103(8) -0.0058(7) 0.0064(7)
C63 0.0282(10) 0.0310(11) 0.0246(9) -0.0119(8) -0.0026(7) 0.0051(8)
C64 0.0300(10) 0.0297(11) 0.0251(9) -0.0083(8) -0.0057(8) 0.0007(8)
C65 0.0317(10) 0.0212(10) 0.0312(10) -0.0091(8) -0.0080(8) 0.0046(8)
C66 0.0272(9) 0.0251(10) 0.0282(9) -0.0125(8) -0.0058(8) 0.0075(8)
N4 0.0137(6) 0.0163(7) 0.0198(7) -0.0093(6) -0.0045(5) 0.0020(5)
C67 0.0165(7) 0.0157(8) 0.0227(8) -0.0092(7) -0.0040(6) 0.0011(6)
C68 0.0192(8) 0.0226(9) 0.0280(9) -0.0094(8) -0.0069(7) -0.0036(7)
C69 0.0226(9) 0.0240(10) 0.0263(9) -0.0105(8) -0.0104(7) -0.0010(7)
C70 0.0190(8) 0.0165(8) 0.0207(8) -0.0091(7) -0.0072(6) 0.0029(6)
C71 0.0152(7) 0.0175(8) 0.0228(8) -0.0099(7) -0.0018(6) 0.0025(6)
C72 0.0164(7) 0.0197(9) 0.0246(8) -0.0106(7) -0.0041(6) 0.0027(6)
C73 0.0195(8) 0.0267(10) 0.0256(9) -0.0152(8) -0.0054(7) 0.0049(7)
C74 0.0244(9) 0.0258(10) 0.0226(8) -0.0104(8) -0.0011(7) 0.0054(7)
C75 0.0273(9) 0.0198(9) 0.0266(9) -0.0103(8) 0.0037(7) -0.0009(7)
C76 0.0234(9) 0.0192(9) 0.0263(9) -0.0125(7) 0.0005(7) -0.0014(7)
C81 0.0183(8) 0.0176(8) 0.0213(8) -0.0083(7) -0.0069(6) 0.0048(6)
C82 0.0268(9) 0.0241(10) 0.0266(9) -0.0127(8) -0.0093(7) 0.0047(7)
C83 0.0305(10) 0.0379(12) 0.0241(9) -0.0154(9) -0.0076(8) 0.0052(9)
C84 0.0285(10) 0.0366(12) 0.0223(9) -0.0093(9) -0.0021(8) 0.0015(9)
C85 0.0273(10) 0.0256(10) 0.0265(9) -0.0079(8) -0.0038(8) -0.0029(8)
C86 0.0242(9) 0.0219(9) 0.0226(8) -0.0100(7) -0.0055(7) 0.0010(7)

loop_
_atom_type_symbol
_atom_type_description
_atom_type_scat_dispersion_real
_atom_type_scat_dispersion_imag
_atom_type_scat_source
C C 0.0033 0.0016 'International Tables Vol C Tables 4.2.6.8 and 6.1.1.4'
H H 0.0000 0.0000 'International Tables Vol C Tables 4.2.6.8 and 6.1.1.4'
N N 0.0061 0.0033 'International Tables Vol C Tables 4.2.6.8 and 6.1.1.4'
O O 0.0106 0.0060 'International Tables Vol C Tables 4.2.6.8 and 6.1.1.4'
W W -0.8490 6.8722 'International Tables Vol C Tables 4.2.6.8 and 6.1.1.4'

loop_
_geom_angle_atom_site_label_1
_geom_angle_atom_site_label_2
_geom_angle_atom_site_label_3
_geom_angle
N2 W1 O1 166.12(7)
N2 W1 N1 91.27(7)
O1 W1 N1 84.03(6)
N2 W1 C1 97.96(8)
O1 W1 C1 95.41(7)
N1 W1 C1 125.03(8)
N2 W1 C3 93.15(8)
O1 W1 C3 84.81(7)
N1 W1 C3 150.64(8)
C1 W1 C3 83.02(8)
N2 W1 C2 96.31(8)
O1 W1 C2 91.19(7)
N1 W1 C2 165.66(7)
C1 W1 C2 41.84(8)
C3 W1 C2 41.21(8)
C2 C1 W1 80.33(11)
C2 C1 H1A 110.7(15)
W1 C1 H1A 115.4(15)
C2 C1 H1B 111.7(15)
W1 C1 H1B 119.9(15)
H1A C1 H1B 114(2)
C3 C2 C1 117.46(16)
C3 C2 W1 59.67(10)
C1 C2 W1 57.84(10)
C3 C2 H2A 111.5(15)
C1 C2 H2A 104.3(15)
W1 C2 H2A 128.1(15)
C3 C2 H2B 105.2(15)
C1 C2 H2B 108.1(15)
W1 C2 H2B 121.5(15)
H2A C2 H2B 110(2)
C2 C3 W1 79.12(12)
C2 C3 H3A 106.4(15)
W1 C3 H3A 119.1(15)
C2 C3 H3B 111.8(15)
W1 C3 H3B 117.6(15)
H3A C3 H3B 116(2)
C41 O1 W1 164.97(12)
C14 N1 C11 106.05(17)
C14 N1 W1 129.55(14)
C11 N1 W1 124.02(14)
C21 N2 W1 171.23(14)
C12 C11 N1 109.63(19)
C12 C11 H11 125.2
N1 C11 H11 125.2
C11 C12 C13 107.0(2)
C11 C12 H12 126.5
C13 C12 H12 126.5
C14 C13 C12 107.23(19)
C14 C13 H13 126.4
C12 C13 H13 126.4
C13 C14 N1 110.1(2)
C13 C14 H14 125.0
N1 C14 H14 125.0
N2 C21 C22 118.09(17)
N2 C21 C26 120.29(18)
C22 C21 C26 121.62(17)
C23 C22 C21 117.92(18)
C23 C22 C30 121.67(18)
C21 C22 C30 120.40(17)
C24 C23 C22 121.1(2)
C24 C23 H23 119.4
C22 C23 H23 119.4
C25 C24 C23 120.42(19)
C25 C24 H24 119.8
C23 C24 H24 119.8
C24 C25 C26 121.05(19)
C24 C25 H25 119.5
C26 C25 H25 119.5
C25 C26 C21 117.81(19)
C25 C26 C27 121.52(18)
C21 C26 C27 120.60(18)
C26 C27 C28 109.98(18)
C26 C27 C29 113.72(18)
C28 C27 C29 111.30(19)
C26 C27 H27 107.2
C28 C27 H27 107.2
C29 C27 H27 107.2
C27 C28 H28A 109.5
C27 C28 H28B 109.5
H28A C28 H28B 109.5
C27 C28 H28C 109.5
H28A C28 H28C 109.5
H28B C28 H28C 109.5
C27 C29 H29A 109.5
C27 C29 H29B 109.5
H29A C29 H29B 109.5
C27 C29 H29C 109.5
H29A C29 H29C 109.5
H29B C29 H29C 109.5
C22 C30 C31 110.70(18)
C22 C30 C32 111.88(19)
C31 C30 C32 111.1(2)
C22 C30 H30 107.6
C31 C30 H30 107.6
C32 C30 H30 107.6
C30 C31 H31A 109.5
C30 C31 H31B 109.5
H31A C31 H31B 109.5
C30 C31 H31C 109.5
H31A C31 H31C 109.5
H31B C31 H31C 109.5
C30 C32 H32A 109.5
C30 C32 H32B 109.5
H32A C32 H32B 109.5
C30 C32 H32C 109.5
H32A C32 H32C 109.5
H32B C32 H32C 109.5
O1 C41 C42 119.79(16)
O1 C41 C46 123.67(15)
C42 C41 C46 116.53(16)
C43 C42 C41 121.65(16)
C43 C42 N3 118.63(16)
C41 C42 N3 119.67(16)
C42 C43 C44 121.01(16)
C42 C43 H43 119.5
C44 C43 H43 119.5
C45 C44 C43 118.63(17)
C45 C44 H44 120.7
C43 C44 H44 120.7
C44 C45 C46 121.08(17)
C44 C45 H45 119.5
C46 C45 H45 119.5
C45 C46 C41 120.99(16)
C45 C46 N4 117.53(15)
C41 C46 N4 121.47(16)
C50 N3 C47 109.22(15)
C50 N3 C42 125.97(15)
C47 N3 C42 124.67(16)
C48 C47 N3 107.32(18)
C48 C47 C51 128.57(18)
N3 C47 C51 124.11(17)
C47 C48 C49 108.24(17)
C47 C48 H48 125.9
C49 C48 H48 125.9
C50 C49 C48 108.26(18)
C50 C49 H49 125.9
C48 C49 H49 125.9
C49 C50 N3 106.96(17)
C49 C50 C61 127.68(18)
N3 C50 C61 125.32(16)
C52 C51 C56 118.4(2)
C52 C51 C47 123.32(18)
C56 C51 C47 118.30(19)
C53 C52 C51 120.6(2)
C53 C52 H52 119.7
C51 C52 H52 119.7
C52 C53 C54 120.3(2)
C52 C53 H53 119.9
C54 C53 H53 119.9
C55 C54 C53 119.7(2)
C55 C54 H54 120.1
C53 C54 H54 120.1
C54 C55 C56 120.6(2)
C54 C55 H55 119.7
C56 C55 H55 119.7
C55 C56 C51 120.4(2)
C55 C56 H56 119.8
C51 C56 H56 119.8
C66 C61 C62 118.47(19)
C66 C61 C50 118.30(18)
C62 C61 C50 123.09(19)
C63 C62 C61 120.4(2)
C63 C62 H62 119.8
C61 C62 H62 119.8
C64 C63 C62 120.5(2)
C64 C63 H63 119.7
C62 C63 H63 119.7
C63 C64 C65 119.6(2)
C63 C64 H64 120.2
C65 C64 H64 120.2
C64 C65 C66 120.1(2)
C64 C65 H65 120.0
C66 C65 H65 120.0
C65 C66 C61 121.0(2)
C65 C66 H66 119.5
C61 C66 H66 119.5
C70 N4 C67 109.23(14)
C70 N4 C46 125.90(15)
C67 N4 C46 124.84(14)
C68 C67 N4 106.98(16)
C68 C67 C71 125.34(17)
N4 C67 C71 127.68(16)
C67 C68 C69 108.37(16)
C67 C68 H68 125.8
C69 C68 H68 125.8
C70 C69 C68 107.96(16)
C70 C69 H69 126.0
C68 C69 H69 126.0
C69 C70 N4 107.45(16)
C69 C70 C81 126.15(16)
N4 C70 C81 126.33(16)
C72 C71 C76 117.52(17)
C72 C71 C67 125.04(17)
C76 C71 C67 117.27(17)
C73 C72 C71 120.89(18)
C73 C72 H72 119.6
C71 C72 H72 119.6
C74 C73 C72 120.51(19)
C74 C73 H73 119.7
C72 C73 H73 119.7
C73 C74 C75 119.39(18)
C73 C74 H74 120.3
C75 C74 H74 120.3
C74 C75 C76 120.16(19)
C74 C75 H75 119.9
C76 C75 H75 119.9
C75 C76 C71 121.52(19)
C75 C76 H76 119.2
C71 C76 H76 119.2
C86 C81 C82 117.76(18)
C86 C81 C70 124.15(17)
C82 C81 C70 117.92(17)
C83 C82 C81 121.6(2)
C83 C82 H82 119.2
C81 C82 H82 119.2
C84 C83 C82 119.9(2)
C84 C83 H83 120.0
C82 C83 H83 120.0
C83 C84 C85 119.3(2)
C83 C84 H84 120.3
C85 C84 H84 120.3
C86 C85 C84 120.9(2)
C86 C85 H85 119.5
C84 C85 H85 119.5
C85 C86 C81 120.44(19)
C85 C86 H86 119.8
C81 C86 H86 119.8

loop_
_geom_bond_atom_site_label_1
_geom_bond_atom_site_label_2
_geom_bond_distance
W1 N2 1.7524(17)
W1 O1 1.9862(13)
W1 N1 2.0311(17)
W1 C1 2.035(2)
W1 C3 2.083(2)
W1 C2 2.369(2)
C1 C2 1.603(3)
C1 H1A 0.992(16)
C1 H1B 0.989(16)
C2 C3 1.590(3)
C2 H2A 0.998(16)
C2 H2B 1.010(16)
C3 H3A 0.987(16)
C3 H3B 0.966(16)
O1 C41 1.322(2)
N1 C14 1.384(3)
N1 C11 1.398(3)
N2 C21 1.389(2)
C11 C12 1.363(3)
C11 H11 0.9500
C12 C13 1.420(3)
C12 H12 0.9500
C13 C14 1.361(3)
C13 H13 0.9500
C14 H14 0.9500
C21 C22 1.412(3)
C21 C26 1.413(3)
C22 C23 1.390(3)
C22 C30 1.518(3)
C23 C24 1.385(3)
C23 H23 0.9500
C24 C25 1.384(3)
C24 H24 0.9500
C25 C26 1.395(3)
C25 H25 0.9500
C26 C27 1.511(3)
C27 C28 1.523(3)
C27 C29 1.528(3)
C27 H27 1.0000
C28 H28A 0.9800
C28 H28B 0.9800
C28 H28C 0.9800
C29 H29A 0.9800
C29 H29B 0.9800
C29 H29C 0.9800
C30 C31 1.520(3)
C30 C32 1.520(4)
C30 H30 1.0000
C31 H31A 0.9800
C31 H31B 0.9800
C31 H31C 0.9800
C32 H32A 0.9800
C32 H32B 0.9800
C32 H32C 0.9800
C41 C42 1.409(2)
C41 C46 1.415(2)
C42 C43 1.378(3)
C42 N3 1.434(2)
C43 C44 1.389(3)
C43 H43 0.9500
C44 C45 1.383(2)
C44 H44 0.9500
C45 C46 1.389(3)
C45 H45 0.9500
C46 N4 1.438(2)
N3 C50 1.393(2)
N3 C47 1.394(2)
C47 C48 1.374(3)
C47 C51 1.468(3)
C48 C49 1.409(3)
C48 H48 0.9500
C49 C50 1.382(3)
C49 H49 0.9500
C50 C61 1.468(3)
C51 C52 1.402(3)
C51 C56 1.404(3)
C52 C53 1.386(3)
C52 H52 0.9500
C53 C54 1.390(3)
C53 H53 0.9500
C54 C55 1.381(4)
C54 H54 0.9500
C55 C56 1.386(3)
C55 H55 0.9500
C56 H56 0.9500
C61 C66 1.393(3)
C61 C62 1.398(3)
C62 C63 1.391(3)
C62 H62 0.9500
C63 C64 1.383(3)
C63 H63 0.9500
C64 C65 1.387(3)
C64 H64 0.9500
C65 C66 1.388(3)
C65 H65 0.9500
C66 H66 0.9500
N4 C70 1.391(2)
N4 C67 1.394(2)
C67 C68 1.381(2)
C67 C71 1.479(3)
C68 C69 1.411(3)
C68 H68 0.9500
C69 C70 1.378(2)
C69 H69 0.9500
C70 C81 1.471(3)
C71 C72 1.397(3)
C71 C76 1.401(3)
C72 C73 1.395(3)
C72 H72 0.9500
C73 C74 1.384(3)
C73 H73 0.9500
C74 C75 1.385(3)
C74 H74 0.9500
C75 C76 1.386(3)
C75 H75 0.9500
C76 H76 0.9500
C81 C86 1.399(3)
C81 C82 1.404(3)
C82 C83 1.389(3)
C82 H82 0.9500
C83 C84 1.384(3)
C83 H83 0.9500
C84 C85 1.392(3)
C84 H84 0.9500
C85 C86 1.391(3)
C85 H85 0.9500
C86 H86 0.9500
